data_8100362
loop_
_publ_author_name
'Mi, Jin-Xiao'
'Borrmann, Horst'
'Huang, Ya-Xi'
'Zhao, Jing-Tai'
'Kniep, R\"udiger'

_publ_section_title
;
 Crystal structure of the 1M-modification of caesium gallium(III) monohydrogen
 triphosphate, 1M-CsGaHP~3~O~10~
;
_journal_coden_ASTM ZKNSFT
_journal_issue 2
_journal_name_full 'Zeitschrift f\"ur Kristallographie - New Crystal Structures'
_journal_page_first 169
_journal_page_last 170
_journal_paper_doi 10.1524/ncrs.2003.218.2.169
_journal_volume 218
_journal_year 2003
_chemical_formula_moiety 'CsGaHP3 O10 '
_chemical_formula_structural 'CsGaHP3 O10 '
_chemical_formula_sum 'Cs Ga H O10 P3'
_chemical_formula_weight 456.55
_chemical_name_common 'CsGaHP3 O10 '
_space_group_IT_number 13
_symmetry_cell_setting monoclinic
_symmetry_space_group_name_Hall '-P 2yac'
_symmetry_space_group_name_H-M 'P 1 2/n 1'
_cell_angle_alpha 90.00
_cell_angle_beta 108.793(6)
_cell_angle_gamma 90.00
_cell_formula_units_Z 2
_cell_length_a 8.8429(13)
_cell_length_b 4.9523(5)
_cell_length_c 11.0844(14)
_cell_measurement_temperature 295(2)
_cell_volume 459.54(10)
_diffrn_ambient_temperature 295(2)
_exptl_crystal_density_diffrn 3.299
_cod_depositor_comments
;
 Updated bibliographic information.

 Antanas Vaitkus,
 2020-10-02
;
_cod_original_sg_symbol_H-M 'P 21/n'
_cod_original_formula_sum 'H1 Cs1 Ga1 O10 P3'
_cod_database_code 8100362

loop_
_symmetry_equiv_pos_as_xyz
'x, y, z'
'-x+1/2, y, -z+1/2'
'-x, -y, -z'
'x-1/2, -y, z-1/2'

loop_
_atom_site_label
_atom_site_type_symbol
_atom_site_fract_x
_atom_site_fract_y
_atom_site_fract_z
_atom_site_U_iso_or_equiv
_atom_site_adp_type
_atom_site_occupancy
_atom_site_symmetry_multiplicity
_atom_site_Wyckoff_symbol
_atom_site_calc_flag
_atom_site_refinement_flags
_atom_site_disorder_assembly
_atom_site_disorder_group
Cs1 Cs 0.7500 0.50948(10) 0.2500 0.0687(3) Uani 1 2 f d S . .
Ga1 Ga 0.0000 0.5000 0.0000 0.01309(18) Uani 1 2 c d S . .
P1 P 0.77228(10) 0.00098(17) 0.99350(8) 0.0132(2) Uani 1 4 g d . . .
P2 P 0.2500 0.7411(3) 0.2500 0.0149(3) Uani 1 2 e d S . .
O1 O 0.9102(3) 0.1877(5) 0.0539(2) 0.0152(5) Uani 1 4 g d . . .
O2 O 0.8142(3) 0.7074(5) 0.0039(2) 0.0183(5) Uani 1 4 g d . . .
O3 O 0.1043(3) 0.5861(6) 0.1787(2) 0.0205(5) Uani 1 4 g d . . .
O4 O 0.2013(4) 0.9341(7) 0.3438(3) 0.0300(7) Uani 1 4 g d . . .
O5 O 0.6386(4) 0.0550(8) 0.0487(4) 0.0331(7) Uani 1 4 g d . . .
H1 H 0.5000 0.0000 0.0000 0.050 Uiso 1 2 d d S . .

loop_
_atom_site_aniso_label
_atom_site_aniso_U_11
_atom_site_aniso_U_22
_atom_site_aniso_U_33
_atom_site_aniso_U_23
_atom_site_aniso_U_13
_atom_site_aniso_U_12
Cs1 0.1553(8) 0.0293(3) 0.0462(3) 0.000 0.0667(4) 0.000
Ga1 0.0146(3) 0.0116(3) 0.0108(3) -0.00054(15) 0.00082(18) -0.00101(17)
P1 0.0115(4) 0.0126(4) 0.0144(4) 0.0006(3) 0.0027(3) 0.0005(3)
P2 0.0174(5) 0.0118(5) 0.0108(4) 0.000 -0.0021(4) 0.000
O1 0.0160(11) 0.0117(11) 0.0152(10) 0.0014(8) 0.0013(8) -0.0018(8)
O2 0.0181(11) 0.0130(11) 0.0231(11) 0.0021(9) 0.0057(9) -0.0002(9)
O3 0.0246(12) 0.0214(13) 0.0115(10) -0.0029(9) 0.0001(9) -0.0081(11)
O4 0.0309(15) 0.0294(15) 0.0191(12) -0.0077(11) -0.0068(11) 0.0158(13)
O5 0.0197(13) 0.0398(18) 0.0445(19) -0.0113(15) 0.0170(13) -0.0022(13)

loop_
_geom_bond_atom_site_label_1
_geom_bond_atom_site_label_2
_geom_bond_distance
_geom_bond_site_symmetry_2
_geom_bond_publ_flag
Cs1 O5 3.098(4) . n
Cs1 O5 3.098(4) 2_655 n
Cs1 O2 3.118(3) 2_655 n
Cs1 O2 3.118(3) . n
Cs1 O1 3.355(3) . n
Cs1 O1 3.355(3) 2_655 n
Cs1 O5 3.440(4) 2_665 n
Cs1 O5 3.440(4) 1_565 n
Cs1 O3 3.490(3) 1_655 n
Cs1 O3 3.490(3) 2 n
Cs1 P1 3.7957(10) 2_666 n
Cs1 P1 3.7957(10) 1_564 n
Ga1 O1 1.920(2) 1_455 n
Ga1 O1 1.920(2) 3_665 n
Ga1 O3 1.944(2) 3_565 n
Ga1 O3 1.944(2) . n
Ga1 O2 1.949(3) 3_665 n
Ga1 O2 1.949(3) 1_455 n
Ga1 Cs1 4.0639(4) 3_665 n
Ga1 Cs1 4.0639(4) 1_455 n
P1 O2 1.496(3) 1_546 n
P1 O1 1.505(3) 1_556 n
P1 O5 1.520(3) 1_556 n
P1 O4 1.606(3) 4_666 n
P1 Cs1 3.7957(10) 1_546 n
P1 Cs1 3.8503(10) 1_556 n
P2 O3 1.489(3) . n
P2 O3 1.489(3) 2 n
P2 O4 1.571(3) . n
P2 O4 1.571(3) 2 n
O1 P1 1.505(2) 1_554 n
O1 Ga1 1.920(2) 1_655 n
O2 P1 1.496(3) 1_564 n
O2 Ga1 1.949(3) 1_655 n
O3 Cs1 3.490(3) 1_455 n
O4 P1 1.606(3) 4_565 n
O5 P1 1.520(3) 1_554 n
O5 Cs1 3.440(4) 1_545 n
